data_4128783
loop_
_publ_author_name
'Queen, Joshua D.'
'Bursch, Markus'
'Seibert, Jakob'
'Maurer, Leonard R.'
'Ellis, Bobby D.'
'Fettinger, James C.'
'Grimme, Stefan'
'Power, Philip P.'

_publ_section_title
;
 Isolation and Computational Studies of a Series of Terphenyl Substituted
 Diplumbynes with Ligand Dependent Lead-Lead Multiple-Bonding Character.
;
_journal_issue 36
_journal_name_full 'Journal of the American Chemical Society'
_journal_page_first 14370
_journal_page_last 14383
_journal_paper_doi 10.1021/jacs.9b07072
_journal_volume 141
_journal_year 2019
_chemical_formula_moiety 'C60 H74 Pb2'
_chemical_formula_sum 'C60 H74 Pb2'
_chemical_formula_weight 1209.57
_chemical_properties_physical Air-sensitive,Moisture-sensitive,Light-sensitive
_space_group_crystal_system triclinic
_space_group_IT_number 2
_space_group_name_Hall '-P 1'
_space_group_name_H-M_alt 'P -1'
_atom_sites_solution_hydrogens geom
_audit_creation_method SHELXL-2017/1
_audit_update_record
;
2019-04-15 deposited with the CCDC.	2019-07-03 downloaded from the CCDC.
;
_cell_angle_alpha 64.2950(10)
_cell_angle_beta 81.6790(10)
_cell_angle_gamma 69.5720(10)
_cell_formula_units_Z 1
_cell_length_a 9.1688(8)
_cell_length_b 12.7083(11)
_cell_length_c 13.0164(12)
_cell_measurement_reflns_used 9797
_cell_measurement_temperature 90(2)
_cell_measurement_theta_max 30.51
_cell_measurement_theta_min 2.37
_cell_volume 1280.6(2)
_computing_cell_refinement 'SAINT (8.37a) (Bruker, 2016)'
_computing_data_collection 'Apex2 (2014.9-1) (Bruker, 2014)'
_computing_data_reduction 'SAINT (8.37a) (Bruker, 2016)'
_computing_molecular_graphics 'Bruker SHELXTL'
_computing_publication_material 'Bruker SHELXTL'
_computing_structure_refinement 'SHELXL-2017/1 (Sheldrick, 2017)'
_computing_structure_solution 'SHELXT (Sheldrick, 2014)'
_diffrn_ambient_temperature 90(2)
_diffrn_measured_fraction_theta_full 1.000
_diffrn_measured_fraction_theta_max 0.995
_diffrn_measurement_device_type 'Bruker APEX-II CCD'
_diffrn_measurement_method '\f and \w scans'
_diffrn_radiation_type MoK\a
_diffrn_radiation_wavelength 0.71073
_diffrn_reflns_av_unetI/netI 0.0310
_diffrn_reflns_Laue_measured_fraction_full 1.000
_diffrn_reflns_Laue_measured_fraction_max 0.995
_diffrn_reflns_limit_h_max 13
_diffrn_reflns_limit_h_min -12
_diffrn_reflns_limit_k_max 18
_diffrn_reflns_limit_k_min -15
_diffrn_reflns_limit_l_max 18
_diffrn_reflns_limit_l_min 0
_diffrn_reflns_number 7751
_diffrn_reflns_point_group_measured_fraction_full 1.000
_diffrn_reflns_point_group_measured_fraction_max 0.995
_diffrn_reflns_theta_full 25.242
_diffrn_reflns_theta_max 30.510
_diffrn_reflns_theta_min 1.736
_exptl_absorpt_coefficient_mu 6.601
_exptl_absorpt_correction_T_max 0.4903
_exptl_absorpt_correction_T_min 0.3110
_exptl_absorpt_correction_type multi-scan
_exptl_absorpt_process_details 'SADABS 2016/2 (Sheldrick, 2016)'
_exptl_crystal_colour Bronze
_exptl_crystal_density_diffrn 1.568
_exptl_crystal_description Block
_exptl_crystal_F_000 598
_exptl_crystal_size_max 0.160
_exptl_crystal_size_mid 0.158
_exptl_crystal_size_min 0.141
_refine_diff_density_max 1.379
_refine_diff_density_min -0.664
_refine_diff_density_rms 0.136
_refine_ls_extinction_method none
_refine_ls_goodness_of_fit_ref 1.081
_refine_ls_hydrogen_treatment constr
_refine_ls_matrix_type full
_refine_ls_number_parameters 289
_refine_ls_number_reflns 7751
_refine_ls_number_restraints 0
_refine_ls_restrained_S_all 1.081
_refine_ls_R_factor_all 0.0268
_refine_ls_R_factor_gt 0.0232
_refine_ls_shift/su_max 0.002
_refine_ls_shift/su_mean 0.000
_refine_ls_structure_factor_coef Fsqd
_refine_ls_weighting_details 'w=1/[\s^2^(Fo^2^)+(0.0345P)^2^+0.1165P] where P=(Fo^2^+2Fc^2^)/3'
_refine_ls_weighting_scheme calc
_refine_ls_wR_factor_gt 0.0597
_refine_ls_wR_factor_ref 0.0611
_reflns_Friedel_coverage 0.000
_reflns_number_gt 7178
_reflns_number_total 7751
_reflns_threshold_expression 'I > 2\s(I)'
_cod_data_source_file ja9b07072_si_003.cif
_cod_data_source_block MMH164TW52M
_cod_depositor_comments
;
The following automatic conversions were performed:

data item '_exptl_absorpt_correction_type' value 'Multi-scan' was
changed to 'multi-scan' in accordance with the
/home/data/users/saulius/crontab/automatic-downloads/current/ACS/lib/dictionaries/cif_core.dic
dictionary named 'cif_core.dic' version 2.4.2 last updated on
2011-04-26.

Automatic conversion script
Id: cif_fix_values 6909 2019-04-08 15:41:33Z antanas 
;
_cod_database_code 4128783
_shelx_shelxl_version_number 2017/1
_shelx_space_group_comment
; 
The symmetry employed for this shelxl refinement is uniquely defined 
by the following loop, which should always be used as a source of 
symmetry information in preference to the above space-group names. 
They are only intended as comments. 
;
_shelx_estimated_absorpt_t_min 0.418
_shelx_estimated_absorpt_t_max 0.456

loop_
_space_group_symop_operation_xyz
'x, y, z'
'-x, -y, -z'

loop_
_atom_site_label
_atom_site_type_symbol
_atom_site_fract_x
_atom_site_fract_y
_atom_site_fract_z
_atom_site_U_iso_or_equiv
_atom_site_adp_type
_atom_site_occupancy
_atom_site_site_symmetry_order
_atom_site_calc_flag
_atom_site_refinement_flags_posn
_atom_site_refinement_flags_adp
Pb1 Pb 0.36043(2) 0.61320(2) 0.42486(2) 0.01707(4) Uani 1 1 d . .
C1 C 0.5034(3) 0.7156(2) 0.2806(2) 0.0122(5) Uani 1 1 d . .
C2 C 0.5371(3) 0.6970(2) 0.1799(2) 0.0122(5) Uani 1 1 d . .
C3 C 0.6050(3) 0.7733(3) 0.0878(2) 0.0152(5) Uani 1 1 d . .
H3 H 0.628222 0.759960 0.020050 0.018 Uiso 1 1 calc R U
C4 C 0.6388(3) 0.8691(2) 0.0951(2) 0.0141(5) Uani 1 1 d . .
H4 H 0.685481 0.920451 0.032753 0.017 Uiso 1 1 calc R U
C5 C 0.6035(3) 0.8887(3) 0.1943(2) 0.0156(5) Uani 1 1 d . .
H5 H 0.626572 0.953258 0.199954 0.019 Uiso 1 1 calc R U
C6 C 0.5339(3) 0.8133(2) 0.2859(2) 0.0127(5) Uani 1 1 d . .
C7 C 0.4925(3) 0.6007(3) 0.1667(2) 0.0135(5) Uani 1 1 d . .
C8 C 0.6006(3) 0.4816(3) 0.1934(2) 0.0153(5) Uani 1 1 d . .
C9 C 0.5582(4) 0.3971(3) 0.1728(2) 0.0170(5) Uani 1 1 d . .
H9 H 0.630225 0.316798 0.189478 0.020 Uiso 1 1 calc R U
C10 C 0.4129(4) 0.4281(3) 0.1283(2) 0.0185(6) Uani 1 1 d . .
H10 H 0.386777 0.369844 0.113600 0.022 Uiso 1 1 calc R U
C11 C 0.3065(3) 0.5435(3) 0.1055(2) 0.0173(5) Uani 1 1 d . .
H11 H 0.206575 0.563412 0.076420 0.021 Uiso 1 1 calc R U
C12 C 0.3428(3) 0.6316(3) 0.1243(2) 0.0153(5) Uani 1 1 d . .
C13 C 0.7616(3) 0.4485(3) 0.2387(3) 0.0179(6) Uani 1 1 d . .
H13 H 0.754343 0.503755 0.276647 0.022 Uiso 1 1 calc R U
C14 C 0.8203(4) 0.3152(3) 0.3279(3) 0.0245(7) Uani 1 1 d . .
H14A H 0.739245 0.298498 0.384795 0.037 Uiso 1 1 calc R U
H14B H 0.913740 0.302991 0.365494 0.037 Uiso 1 1 calc R U
H14C H 0.845507 0.258732 0.290449 0.037 Uiso 1 1 calc R U
C15 C 0.8800(4) 0.4714(3) 0.1417(3) 0.0261(7) Uani 1 1 d . .
H15A H 0.894430 0.414838 0.105829 0.039 Uiso 1 1 calc R U
H15B H 0.979713 0.457362 0.172699 0.039 Uiso 1 1 calc R U
H15C H 0.841354 0.556723 0.084818 0.039 Uiso 1 1 calc R U
C16 C 0.2237(3) 0.7598(3) 0.0947(3) 0.0197(6) Uani 1 1 d . .
H16 H 0.259408 0.801676 0.131101 0.024 Uiso 1 1 calc R U
C17 C 0.0618(4) 0.7567(4) 0.1394(4) 0.0346(8) Uani 1 1 d . .
H17A H 0.018003 0.726063 0.097793 0.052 Uiso 1 1 calc R U
H17B H -0.005398 0.839999 0.128439 0.052 Uiso 1 1 calc R U
H17C H 0.068475 0.701860 0.220822 0.052 Uiso 1 1 calc R U
C18 C 0.2190(5) 0.8368(3) -0.0355(3) 0.0334(8) Uani 1 1 d . .
H18A H 0.323941 0.838551 -0.062479 0.050 Uiso 1 1 calc R U
H18B H 0.149243 0.921076 -0.053234 0.050 Uiso 1 1 calc R U
H18C H 0.180802 0.799445 -0.073461 0.050 Uiso 1 1 calc R U
C19 C 0.4826(3) 0.8420(2) 0.3881(2) 0.0129(5) Uani 1 1 d . .
C20 C 0.3361(3) 0.9303(3) 0.3853(3) 0.0160(5) Uani 1 1 d . .
C21 C 0.2913(4) 0.9590(3) 0.4798(3) 0.0194(6) Uani 1 1 d . .
H21 H 0.192682 1.017888 0.479157 0.023 Uiso 1 1 calc R U
C22 C 0.3866(4) 0.9042(3) 0.5732(3) 0.0224(6) Uani 1 1 d . .
H22 H 0.354633 0.926352 0.635878 0.027 Uiso 1 1 calc R U
C23 C 0.5304(4) 0.8160(3) 0.5765(2) 0.0181(6) Uani 1 1 d . .
H23 H 0.595345 0.777810 0.641933 0.022 Uiso 1 1 calc R U
C24 C 0.5802(3) 0.7832(3) 0.4853(2) 0.0148(5) Uani 1 1 d . .
C25 C 0.2299(3) 0.9960(3) 0.2818(3) 0.0195(6) Uani 1 1 d . .
H25 H 0.274991 0.955099 0.228633 0.023 Uiso 1 1 calc R U
C26 C 0.0660(4) 0.9865(3) 0.3133(3) 0.0303(8) Uani 1 1 d . .
H26A H 0.072287 0.899416 0.350721 0.046 Uiso 1 1 calc R U
H26B H 0.002045 1.027612 0.244042 0.046 Uiso 1 1 calc R U
H26C H 0.018857 1.026226 0.365333 0.046 Uiso 1 1 calc R U
C27 C 0.2236(4) 1.1319(3) 0.2188(3) 0.0260(7) Uani 1 1 d . .
H27A H 0.178611 1.174460 0.268836 0.039 Uiso 1 1 calc R U
H27B H 0.158986 1.171679 0.149942 0.039 Uiso 1 1 calc R U
H27C H 0.329106 1.135856 0.197401 0.039 Uiso 1 1 calc R U
C28 C 0.7411(3) 0.6914(3) 0.4866(2) 0.0171(5) Uani 1 1 d . .
H28 H 0.735312 0.648424 0.439365 0.021 Uiso 1 1 calc R U
C29 C 0.7974(4) 0.5928(3) 0.6060(3) 0.0272(7) Uani 1 1 d . .
H29A H 0.890586 0.528126 0.599767 0.041 Uiso 1 1 calc R U
H29B H 0.715277 0.556797 0.644599 0.041 Uiso 1 1 calc R U
H29C H 0.822237 0.630490 0.649944 0.041 Uiso 1 1 calc R U
C30 C 0.8595(4) 0.7595(3) 0.4316(3) 0.0234(6) Uani 1 1 d . .
H30A H 0.829354 0.815355 0.352091 0.035 Uiso 1 1 calc R U
H30B H 0.962712 0.699585 0.434246 0.035 Uiso 1 1 calc R U
H30C H 0.862252 0.807110 0.473243 0.035 Uiso 1 1 calc R U

loop_
_atom_site_aniso_label
_atom_site_aniso_U_11
_atom_site_aniso_U_22
_atom_site_aniso_U_33
_atom_site_aniso_U_23
_atom_site_aniso_U_13
_atom_site_aniso_U_12
Pb1 0.01383(5) 0.01642(5) 0.01540(6) -0.00182(4) 0.00187(3) -0.00531(4)
C1 0.0105(11) 0.0121(12) 0.0117(12) -0.0033(10) 0.0007(9) -0.0032(9)
C2 0.0113(12) 0.0113(12) 0.0118(12) -0.0045(10) -0.0005(9) -0.0012(9)
C3 0.0162(13) 0.0169(13) 0.0116(12) -0.0060(10) 0.0005(10) -0.0045(10)
C4 0.0139(12) 0.0144(13) 0.0091(12) -0.0012(10) 0.0005(10) -0.0038(10)
C5 0.0166(13) 0.0123(12) 0.0171(13) -0.0048(10) -0.0002(10) -0.0053(10)
C6 0.0117(12) 0.0133(12) 0.0127(12) -0.0058(10) -0.0009(9) -0.0024(9)
C7 0.0160(13) 0.0147(12) 0.0102(12) -0.0048(10) 0.0014(10) -0.0063(10)
C8 0.0169(13) 0.0168(13) 0.0123(12) -0.0069(10) 0.0009(10) -0.0047(11)
C9 0.0225(14) 0.0153(13) 0.0135(13) -0.0068(11) 0.0010(10) -0.0055(11)
C10 0.0260(15) 0.0176(13) 0.0156(13) -0.0082(11) 0.0042(11) -0.0112(12)
C11 0.0177(13) 0.0223(14) 0.0144(13) -0.0078(11) 0.0005(10) -0.0089(11)
C12 0.0155(13) 0.0178(13) 0.0133(12) -0.0079(11) 0.0012(10) -0.0047(10)
C13 0.0163(13) 0.0157(13) 0.0209(14) -0.0077(11) -0.0038(11) -0.0025(11)
C14 0.0250(16) 0.0165(14) 0.0269(16) -0.0064(12) -0.0083(13) -0.0009(12)
C15 0.0185(15) 0.0304(17) 0.0261(17) -0.0098(14) -0.0014(12) -0.0061(13)
C16 0.0178(14) 0.0198(14) 0.0222(15) -0.0121(12) -0.0041(11) -0.0009(11)
C17 0.0169(16) 0.036(2) 0.045(2) -0.0182(18) 0.0035(15) -0.0012(14)
C18 0.037(2) 0.0201(16) 0.0285(18) -0.0040(14) -0.0039(15) 0.0019(14)
C19 0.0159(13) 0.0123(12) 0.0131(12) -0.0065(10) 0.0036(10) -0.0071(10)
C20 0.0158(13) 0.0129(12) 0.0204(14) -0.0082(11) 0.0044(10) -0.0058(10)
C21 0.0201(14) 0.0164(13) 0.0215(15) -0.0104(12) 0.0076(11) -0.0054(11)
C22 0.0310(17) 0.0218(15) 0.0212(15) -0.0133(13) 0.0119(13) -0.0151(13)
C23 0.0260(15) 0.0209(14) 0.0117(12) -0.0067(11) 0.0016(11) -0.0129(12)
C24 0.0186(13) 0.0134(12) 0.0142(13) -0.0059(10) 0.0023(10) -0.0078(10)
C25 0.0142(13) 0.0197(14) 0.0218(15) -0.0086(12) -0.0016(11) -0.0015(11)
C26 0.0175(15) 0.0254(17) 0.043(2) -0.0080(15) -0.0053(14) -0.0062(13)
C27 0.0246(16) 0.0232(16) 0.0213(15) -0.0020(13) -0.0008(12) -0.0063(13)
C28 0.0175(14) 0.0177(13) 0.0153(13) -0.0066(11) -0.0005(10) -0.0048(11)
C29 0.0293(17) 0.0237(16) 0.0175(15) -0.0017(13) -0.0104(13) -0.0004(13)
C30 0.0162(14) 0.0286(16) 0.0258(16) -0.0116(13) 0.0009(12) -0.0074(12)

loop_
_atom_type_symbol
_atom_type_description
_atom_type_scat_dispersion_real
_atom_type_scat_dispersion_imag
_atom_type_scat_source
C C 0.0033 0.0016 'International Tables Vol C Tables 4.2.6.8 and 6.1.1.4'
H H 0.0000 0.0000 'International Tables Vol C Tables 4.2.6.8 and 6.1.1.4'
Pb Pb -3.3944 10.1111 'International Tables Vol C Tables 4.2.6.8 and 6.1.1.4'

loop_
_geom_angle_atom_site_label_1
_geom_angle_atom_site_label_2
_geom_angle_atom_site_label_3
_geom_angle
_geom_angle_site_symmetry_3
C1 Pb1 Pb1 98.61(7) 2_666
C6 C1 C2 119.0(2) .
C6 C1 Pb1 118.09(19) .
C2 C1 Pb1 121.97(19) .
C3 C2 C1 120.1(2) .
C3 C2 C7 119.1(2) .
C1 C2 C7 120.7(2) .
C2 C3 C4 120.4(2) .
C2 C3 H3 119.8 .
C4 C3 H3 119.8 .
C5 C4 C3 119.5(2) .
C5 C4 H4 120.2 .
C3 C4 H4 120.2 .
C4 C5 C6 120.1(3) .
C4 C5 H5 119.9 .
C6 C5 H5 119.9 .
C1 C6 C5 120.8(2) .
C1 C6 C19 119.3(2) .
C5 C6 C19 119.9(2) .
C8 C7 C12 120.5(3) .
C8 C7 C2 120.2(2) .
C12 C7 C2 119.3(2) .
C9 C8 C7 118.4(3) .
C9 C8 C13 121.0(3) .
C7 C8 C13 120.5(2) .
C10 C9 C8 121.2(3) .
C10 C9 H9 119.4 .
C8 C9 H9 119.4 .
C11 C10 C9 120.0(3) .
C11 C10 H10 120.0 .
C9 C10 H10 120.0 .
C10 C11 C12 121.2(3) .
C10 C11 H11 119.4 .
C12 C11 H11 119.4 .
C11 C12 C7 118.6(3) .
C11 C12 C16 119.8(3) .
C7 C12 C16 121.6(3) .
C8 C13 C14 112.5(3) .
C8 C13 C15 111.5(2) .
C14 C13 C15 110.0(3) .
C8 C13 H13 107.6 .
C14 C13 H13 107.6 .
C15 C13 H13 107.6 .
C13 C14 H14A 109.5 .
C13 C14 H14B 109.5 .
H14A C14 H14B 109.5 .
C13 C14 H14C 109.5 .
H14A C14 H14C 109.5 .
H14B C14 H14C 109.5 .
C13 C15 H15A 109.5 .
C13 C15 H15B 109.5 .
H15A C15 H15B 109.5 .
C13 C15 H15C 109.5 .
H15A C15 H15C 109.5 .
H15B C15 H15C 109.5 .
C17 C16 C12 113.1(3) .
C17 C16 C18 110.7(3) .
C12 C16 C18 110.0(2) .
C17 C16 H16 107.6 .
C12 C16 H16 107.6 .
C18 C16 H16 107.6 .
C16 C17 H17A 109.5 .
C16 C17 H17B 109.5 .
H17A C17 H17B 109.5 .
C16 C17 H17C 109.5 .
H17A C17 H17C 109.5 .
H17B C17 H17C 109.5 .
C16 C18 H18A 109.5 .
C16 C18 H18B 109.5 .
H18A C18 H18B 109.5 .
C16 C18 H18C 109.5 .
H18A C18 H18C 109.5 .
H18B C18 H18C 109.5 .
C20 C19 C24 120.4(3) .
C20 C19 C6 118.9(2) .
C24 C19 C6 120.7(2) .
C21 C20 C19 118.5(3) .
C21 C20 C25 119.9(3) .
C19 C20 C25 121.6(3) .
C22 C21 C20 121.4(3) .
C22 C21 H21 119.3 .
C20 C21 H21 119.3 .
C21 C22 C23 120.0(3) .
C21 C22 H22 120.0 .
C23 C22 H22 120.0 .
C24 C23 C22 120.9(3) .
C24 C23 H23 119.5 .
C22 C23 H23 119.5 .
C23 C24 C19 118.7(3) .
C23 C24 C28 120.8(3) .
C19 C24 C28 120.4(2) .
C20 C25 C26 111.9(3) .
C20 C25 C27 110.6(3) .
C26 C25 C27 110.8(3) .
C20 C25 H25 107.8 .
C26 C25 H25 107.8 .
C27 C25 H25 107.8 .
C25 C26 H26A 109.5 .
C25 C26 H26B 109.5 .
H26A C26 H26B 109.5 .
C25 C26 H26C 109.5 .
H26A C26 H26C 109.5 .
H26B C26 H26C 109.5 .
C25 C27 H27A 109.5 .
C25 C27 H27B 109.5 .
H27A C27 H27B 109.5 .
C25 C27 H27C 109.5 .
H27A C27 H27C 109.5 .
H27B C27 H27C 109.5 .
C24 C28 C30 110.1(2) .
C24 C28 C29 113.5(3) .
C30 C28 C29 109.8(3) .
C24 C28 H28 107.7 .
C30 C28 H28 107.7 .
C29 C28 H28 107.7 .
C28 C29 H29A 109.5 .
C28 C29 H29B 109.5 .
H29A C29 H29B 109.5 .
C28 C29 H29C 109.5 .
H29A C29 H29C 109.5 .
H29B C29 H29C 109.5 .
C28 C30 H30A 109.5 .
C28 C30 H30B 109.5 .
H30A C30 H30B 109.5 .
C28 C30 H30C 109.5 .
H30A C30 H30C 109.5 .
H30B C30 H30C 109.5 .

loop_
_geom_bond_atom_site_label_1
_geom_bond_atom_site_label_2
_geom_bond_distance
_geom_bond_site_symmetry_2
Pb1 C1 2.302(3) .
Pb1 Pb1 3.1751(3) 2_666
C1 C6 1.395(4) .
C1 C2 1.404(4) .
C2 C3 1.400(4) .
C2 C7 1.498(4) .
C3 C4 1.400(4) .
C3 H3 0.9500 .
C4 C5 1.391(4) .
C4 H4 0.9500 .
C5 C6 1.400(4) .
C5 H5 0.9500 .
C6 C19 1.498(4) .
C7 C8 1.411(4) .
C7 C12 1.413(4) .
C8 C9 1.396(4) .
C8 C13 1.519(4) .
C9 C10 1.387(4) .
C9 H9 0.9500 .
C10 C11 1.377(4) .
C10 H10 0.9500 .
C11 C12 1.395(4) .
C11 H11 0.9500 .
C12 C16 1.527(4) .
C13 C14 1.532(4) .
C13 C15 1.537(4) .
C13 H13 1.0000 .
C14 H14A 0.9800 .
C14 H14B 0.9800 .
C14 H14C 0.9800 .
C15 H15A 0.9800 .
C15 H15B 0.9800 .
C15 H15C 0.9800 .
C16 C17 1.522(5) .
C16 C18 1.544(5) .
C16 H16 1.0000 .
C17 H17A 0.9800 .
C17 H17B 0.9800 .
C17 H17C 0.9800 .
C18 H18A 0.9800 .
C18 H18B 0.9800 .
C18 H18C 0.9800 .
C19 C20 1.412(4) .
C19 C24 1.414(4) .
C20 C21 1.397(4) .
C20 C25 1.515(4) .
C21 C22 1.370(5) .
C21 H21 0.9500 .
C22 C23 1.392(4) .
C22 H22 0.9500 .
C23 C24 1.389(4) .
C23 H23 0.9500 .
C24 C28 1.525(4) .
C25 C26 1.532(4) .
C25 C27 1.540(4) .
C25 H25 1.0000 .
C26 H26A 0.9800 .
C26 H26B 0.9800 .
C26 H26C 0.9800 .
C27 H27A 0.9800 .
C27 H27B 0.9800 .
C27 H27C 0.9800 .
C28 C30 1.527(4) .
C28 C29 1.530(4) .
C28 H28 1.0000 .
C29 H29A 0.9800 .
C29 H29B 0.9800 .
C29 H29C 0.9800 .
C30 H30A 0.9800 .
C30 H30B 0.9800 .
C30 H30C 0.9800 .

loop_
_geom_torsion_atom_site_label_1
_geom_torsion_atom_site_label_2
_geom_torsion_atom_site_label_3
_geom_torsion_atom_site_label_4
_geom_torsion
C6 C1 C2 C3 2.0(4)
Pb1 C1 C2 C3 170.9(2)
C6 C1 C2 C7 -174.2(2)
Pb1 C1 C2 C7 -5.3(4)
C1 C2 C3 C4 -0.4(4)
C7 C2 C3 C4 175.9(2)
C2 C3 C4 C5 -0.4(4)
C3 C4 C5 C6 -0.3(4)
C2 C1 C6 C5 -2.8(4)
Pb1 C1 C6 C5 -172.2(2)
C2 C1 C6 C19 173.5(2)
Pb1 C1 C6 C19 4.2(3)
C4 C5 C6 C1 2.0(4)
C4 C5 C6 C19 -174.3(2)
C3 C2 C7 C8 89.4(3)
C1 C2 C7 C8 -94.3(3)
C3 C2 C7 C12 -88.8(3)
C1 C2 C7 C12 87.5(3)
C12 C7 C8 C9 2.4(4)
C2 C7 C8 C9 -175.8(3)
C12 C7 C8 C13 179.9(3)
C2 C7 C8 C13 1.7(4)
C7 C8 C9 C10 -0.7(4)
C13 C8 C9 C10 -178.1(3)
C8 C9 C10 C11 -1.1(4)
C9 C10 C11 C12 1.2(4)
C10 C11 C12 C7 0.5(4)
C10 C11 C12 C16 178.2(3)
C8 C7 C12 C11 -2.3(4)
C2 C7 C12 C11 175.8(3)
C8 C7 C12 C16 -179.9(3)
C2 C7 C12 C16 -1.7(4)
C9 C8 C13 C14 -38.9(4)
C7 C8 C13 C14 143.7(3)
C9 C8 C13 C15 85.1(3)
C7 C8 C13 C15 -92.3(3)
C11 C12 C16 C17 47.7(4)
C7 C12 C16 C17 -134.7(3)
C11 C12 C16 C18 -76.6(4)
C7 C12 C16 C18 100.9(3)
C1 C6 C19 C20 -92.9(3)
C5 C6 C19 C20 83.5(3)
C1 C6 C19 C24 88.1(3)
C5 C6 C19 C24 -95.6(3)
C24 C19 C20 C21 0.9(4)
C6 C19 C20 C21 -178.1(2)
C24 C19 C20 C25 179.2(3)
C6 C19 C20 C25 0.2(4)
C19 C20 C21 C22 0.4(4)
C25 C20 C21 C22 -177.9(3)
C20 C21 C22 C23 -1.2(5)
C21 C22 C23 C24 0.6(4)
C22 C23 C24 C19 0.7(4)
C22 C23 C24 C28 176.9(3)
C20 C19 C24 C23 -1.4(4)
C6 C19 C24 C23 177.6(3)
C20 C19 C24 C28 -177.7(3)
C6 C19 C24 C28 1.4(4)
C21 C20 C25 C26 -54.1(4)
C19 C20 C25 C26 127.6(3)
C21 C20 C25 C27 70.0(3)
C19 C20 C25 C27 -108.3(3)
C23 C24 C28 C30 -91.3(3)
C19 C24 C28 C30 84.8(3)
C23 C24 C28 C29 32.3(4)
C19 C24 C28 C29 -151.6(3)
